data_7220546
loop_
_publ_author_name
'Sch\"onfeld, Sophie'
'Lochenie, Charles'
'Thoma, Peter'
'Weber, Birgit'

_publ_section_title
;
 1D iron(ii) spin crossover coordination polymers with
 3,3&#x2032;-azopyridine -- kinetic trapping effects and spin transition
 above room temperature
;
_journal_issue 29
_journal_name_full CrystEngComm
_journal_page_first 5389
_journal_paper_doi 10.1039/C5CE00800J
_journal_volume 17
_journal_year 2015
_chemical_formula_moiety 'C28 H26 Fe N6 O6'
_chemical_formula_sum 'C28 H26 Fe N6 O6'
_chemical_formula_weight 598.40
_chemical_name_common '[FeL5i(azpy)]'
_chemical_name_systematic
;
 ?
;
_space_group_crystal_system triclinic
_space_group_IT_number 2
_space_group_name_Hall '-P 1'
_space_group_name_H-M_alt 'P -1'
_symmetry_space_group_name_Hall '-P 1'
_symmetry_space_group_name_H-M 'P -1'
_atom_sites_solution_hydrogens geom
_atom_sites_solution_primary direct
_atom_sites_solution_secondary difmap
_audit_creation_date 2014-05-16
_audit_creation_method SHELXL-2014
_audit_update_record
;
2015-03-11 deposited with the CCDC.
2015-05-19 downloaded from the CCDC.
;
_cell_angle_alpha 97.671(4)
_cell_angle_beta 92.238(4)
_cell_angle_gamma 110.803(3)
_cell_formula_units_Z 2
_cell_length_a 10.651(1)
_cell_length_b 10.802(1)
_cell_length_c 12.528(1)
_cell_measurement_reflns_used 10415
_cell_measurement_temperature 133(2)
_cell_measurement_theta_max 25.00
_cell_measurement_theta_min 1.75
_cell_volume 1329.5(2)
_computing_cell_refinement X-AREA-STOE
_computing_data_collection X-AREA-STOE
_computing_data_reduction X-AREA-STOE
_computing_molecular_graphics ORTEP-III
_computing_publication_material PLATON
_computing_structure_refinement 'SHELXL-2014 (Sheldrick, 2014)'
_computing_structure_solution SIR97
_diffrn_ambient_temperature 133(2)
_diffrn_measured_fraction_theta_full 0.928
_diffrn_measured_fraction_theta_max 0.997
_diffrn_measurement_device 'image-plate area detector'
_diffrn_measurement_device_type STOE-IPDSII
_diffrn_measurement_method Omega-Scan
_diffrn_radiation_monochromator graphite
_diffrn_radiation_source 'fine-focus sealed tube'
_diffrn_radiation_type MoK\a
_diffrn_radiation_wavelength 0.71069
_diffrn_reflns_av_R_equivalents 0.0592
_diffrn_reflns_av_unetI/netI 0.0552
_diffrn_reflns_laue_measured_fraction_full 0.928
_diffrn_reflns_laue_measured_fraction_max 0.997
_diffrn_reflns_limit_h_max 12
_diffrn_reflns_limit_h_min -12
_diffrn_reflns_limit_k_max 12
_diffrn_reflns_limit_k_min -12
_diffrn_reflns_limit_l_max 14
_diffrn_reflns_limit_l_min -14
_diffrn_reflns_number 15884
_diffrn_reflns_point_group_measured_fraction_full 0.928
_diffrn_reflns_point_group_measured_fraction_max 0.997
_diffrn_reflns_theta_full 25.240
_diffrn_reflns_theta_max 24.569
_diffrn_reflns_theta_min 1.647
_exptl_absorpt_coefficient_mu 0.623
_exptl_absorpt_correction_type none
_exptl_crystal_colour 'dark red'
_exptl_crystal_density_diffrn 1.495
_exptl_crystal_description block
_exptl_crystal_F_000 620
_exptl_crystal_size_max 0.142
_exptl_crystal_size_mid 0.118
_exptl_crystal_size_min 0.077
_refine_diff_density_max 0.329
_refine_diff_density_min -0.286
_refine_diff_density_rms 0.052
_refine_ls_extinction_method none
_refine_ls_goodness_of_fit_ref 0.923
_refine_ls_hydrogen_treatment constr
_refine_ls_matrix_type full
_refine_ls_number_parameters 370
_refine_ls_number_reflns 4464
_refine_ls_number_restraints 0
_refine_ls_restrained_S_all 0.923
_refine_ls_R_factor_all 0.0557
_refine_ls_R_factor_gt 0.0356
_refine_ls_shift/su_max 0.001
_refine_ls_shift/su_mean 0.000
_refine_ls_structure_factor_coef Fsqd
_refine_ls_weighting_details 'w=1/[\s^2^(Fo^2^)+(0.0426P)^2^] where P=(Fo^2^+2Fc^2^)/3'
_refine_ls_weighting_scheme calc
_refine_ls_wR_factor_gt 0.0754
_refine_ls_wR_factor_ref 0.0801
_reflns_Friedel_coverage 0.000
_reflns_number_gt 3376
_reflns_number_total 4464
_reflns_threshold_expression 'I > 2\s(I)'
_cod_data_source_file c5ce00800j2.cif
_cod_data_source_block cl023
_cod_depositor_comments 'Adding full bibliography for 7220546--7220547.cif.'
_cod_original_cell_volume 1329.5(1)
_cod_database_code 7220546
_shelx_space_group_comment
;
The symmetry employed for this shelxl refinement is uniquely defined
by the following loop, which should always be used as a source of
symmetry information in preference to the above space-group names.
They are only intended as comments.
;

loop_
_space_group_symop_operation_xyz
'x, y, z'
'-x, -y, -z'

loop_
_atom_site_label
_atom_site_type_symbol
_atom_site_fract_x
_atom_site_fract_y
_atom_site_fract_z
_atom_site_U_iso_or_equiv
_atom_site_adp_type
_atom_site_occupancy
_atom_site_site_symmetry_order
_atom_site_calc_flag
_atom_site_refinement_flags_posn
_atom_site_refinement_flags_adp
C1 C 0.4493(2) 0.0509(3) 0.8419(2) 0.0279(6) Uani 1 1 d . .
C2 C 0.4871(2) -0.0309(2) 0.76010(19) 0.0270(5) Uani 1 1 d . .
C3 C 0.5711(2) 0.0206(2) 0.6792(2) 0.0273(5) Uani 1 1 d . .
H3 H 0.5902 -0.0421 0.6281 0.033 Uiso 1 1 calc R U
C4 C 0.7052(2) 0.1883(2) 0.58205(19) 0.0256(5) Uani 1 1 d . .
C5 C 0.7367(3) 0.1045(3) 0.5015(2) 0.0325(6) Uani 1 1 d . .
H5 H 0.7033 0.0104 0.5012 0.039 Uiso 1 1 calc R U
C6 C 0.8160(3) 0.1575(3) 0.4223(2) 0.0345(6) Uani 1 1 d . .
H6 H 0.8375 0.0998 0.3681 0.041 Uiso 1 1 calc R U
C7 C 0.8645(2) 0.2946(3) 0.4213(2) 0.0319(6) Uani 1 1 d . .
H7 H 0.9181 0.3304 0.3659 0.038 Uiso 1 1 calc R U
C8 C 0.8353(2) 0.3794(3) 0.50066(19) 0.0288(6) Uani 1 1 d . .
H8 H 0.8690 0.4732 0.4997 0.035 Uiso 1 1 calc R U
C9 C 0.7564(2) 0.3278(2) 0.58223(19) 0.0256(5) Uani 1 1 d . .
C10 C 0.7742(2) 0.5335(2) 0.68884(19) 0.0272(6) Uani 1 1 d . .
H10 H 0.8334 0.5754 0.6386 0.033 Uiso 1 1 calc R U
C11 C 0.7510(2) 0.6194(2) 0.77600(19) 0.0260(5) Uani 1 1 d . .
C12 C 0.6597(2) 0.5713(2) 0.85481(19) 0.0262(5) Uani 1 1 d . .
C13 C 0.3477(3) -0.0066(3) 0.9194(2) 0.0419(7) Uani 1 1 d . .
H13A H 0.3370 0.0666 0.9689 0.063 Uiso 1 1 calc R U
H13B H 0.3791 -0.0623 0.9611 0.063 Uiso 1 1 calc R U
H13C H 0.2608 -0.0615 0.8788 0.063 Uiso 1 1 calc R U
C14 C 0.4329(2) -0.1773(3) 0.7560(2) 0.0297(6) Uani 1 1 d . .
C15 C 0.4286(3) -0.3866(2) 0.6700(2) 0.0372(6) Uani 1 1 d . .
H15A H 0.4466 -0.4112 0.7399 0.056 Uiso 1 1 calc R U
H15B H 0.4717 -0.4260 0.6145 0.056 Uiso 1 1 calc R U
H15C H 0.3310 -0.4204 0.6503 0.056 Uiso 1 1 calc R U
C16 C 0.6239(3) 0.6616(3) 0.9406(2) 0.0318(6) Uani 1 1 d . .
H16A H 0.5529 0.6071 0.9806 0.048 Uiso 1 1 calc R U
H16B H 0.5914 0.7226 0.9065 0.048 Uiso 1 1 calc R U
H16C H 0.7039 0.7140 0.9906 0.048 Uiso 1 1 calc R U
C17 C 0.8293(3) 0.7618(3) 0.7738(2) 0.0305(6) Uani 1 1 d . .
C18 C 0.8929(5) 0.9867(3) 0.8547(3) 0.0859(15) Uani 1 1 d . .
H18A H 0.9899 1.0052 0.8555 0.129 Uiso 1 1 calc R U
H18B H 0.8756 1.0408 0.9176 0.129 Uiso 1 1 calc R U
H18C H 0.8610 1.0094 0.7883 0.129 Uiso 1 1 calc R U
C19 C 0.7710(2) 0.3235(2) 0.96704(19) 0.0276(6) Uani 1 1 d . .
H19 H 0.6918 0.3259 0.9981 0.033 Uiso 1 1 calc R U
C20 C 0.8810(2) 0.3338(2) 1.0349(2) 0.0298(6) Uani 1 1 d . .
H20 H 0.8763 0.3430 1.1109 0.036 Uiso 1 1 calc R U
C21 C 0.9978(2) 0.3309(2) 0.9921(2) 0.0304(6) Uani 1 1 d . .
H21 H 1.0747 0.3387 1.0374 0.036 Uiso 1 1 calc R U
C22 C 0.9982(2) 0.3160(2) 0.8802(2) 0.0274(6) Uani 1 1 d . .
C23 C 0.8849(2) 0.3069(2) 0.8173(2) 0.0275(5) Uani 1 1 d . .
H23 H 0.8873 0.2979 0.7411 0.033 Uiso 1 1 calc R U
C24 C 1.3377(2) 0.2900(2) 0.7335(2) 0.0269(5) Uani 1 1 d . .
H24 H 1.3467 0.3024 0.8103 0.032 Uiso 1 1 calc R U
C25 C 1.2168(2) 0.2805(2) 0.6804(2) 0.0279(6) Uani 1 1 d . .
C26 C 1.2007(2) 0.2610(3) 0.5681(2) 0.0316(6) Uani 1 1 d . .
H26 H 1.1180 0.2522 0.5305 0.038 Uiso 1 1 calc R U
C27 C 1.3084(2) 0.2549(3) 0.5130(2) 0.0304(6) Uani 1 1 d . .
H27 H 1.3018 0.2434 0.4362 0.036 Uiso 1 1 calc R U
C28 C 1.4257(2) 0.2656(2) 0.57065(19) 0.0275(5) Uani 1 1 d . .
H28 H 1.4990 0.2613 0.5316 0.033 Uiso 1 1 calc R U
N1 N 0.62495(18) 0.1478(2) 0.66882(16) 0.0254(5) Uani 1 1 d . .
N2 N 0.72175(19) 0.40228(19) 0.67139(15) 0.0250(4) Uani 1 1 d . .
N3 N 0.77155(19) 0.31008(19) 0.85866(16) 0.0264(5) Uani 1 1 d . .
N4 N 1.1174(2) 0.3093(2) 0.83363(16) 0.0308(5) Uani 1 1 d . .
N5 N 1.1030(2) 0.2889(2) 0.73306(17) 0.0347(5) Uani 1 1 d . .
N6 N 1.44177(19) 0.28215(19) 0.68016(16) 0.0261(5) Uani 1 1 d . .
O1 O 0.49548(15) 0.17842(16) 0.85375(13) 0.0264(4) Uani 1 1 d . .
O2 O 0.59891(16) 0.44666(16) 0.85693(13) 0.0265(4) Uani 1 1 d . .
O3 O 0.3550(2) -0.24029(18) 0.81379(15) 0.0425(5) Uani 1 1 d . .
O4 O 0.48210(19) -0.24253(17) 0.67765(15) 0.0379(5) Uani 1 1 d . .
O5 O 0.89859(19) 0.80348(18) 0.70240(15) 0.0429(5) Uani 1 1 d . .
O6 O 0.8221(3) 0.84600(19) 0.85888(18) 0.0679(8) Uani 1 1 d . .
Fe1 Fe 0.61011(3) 0.29428(4) 0.76335(3) 0.02374(11) Uani 1 1 d . .

loop_
_atom_site_aniso_label
_atom_site_aniso_U_11
_atom_site_aniso_U_22
_atom_site_aniso_U_33
_atom_site_aniso_U_23
_atom_site_aniso_U_13
_atom_site_aniso_U_12
C1 0.0242(12) 0.0301(14) 0.0301(13) 0.0046(11) 0.0025(10) 0.0108(11)
C2 0.0252(12) 0.0263(13) 0.0292(13) 0.0043(11) 0.0030(10) 0.0090(11)
C3 0.0250(12) 0.0274(14) 0.0287(13) 0.0011(11) 0.0026(10) 0.0099(11)
C4 0.0218(12) 0.0282(13) 0.0265(13) 0.0031(10) 0.0028(10) 0.0091(10)
C5 0.0314(13) 0.0301(14) 0.0342(14) 0.0014(11) 0.0064(11) 0.0100(11)
C6 0.0334(14) 0.0393(16) 0.0309(14) 0.0001(12) 0.0091(11) 0.0146(12)
C7 0.0244(13) 0.0391(15) 0.0285(13) 0.0038(11) 0.0080(10) 0.0070(11)
C8 0.0235(12) 0.0285(13) 0.0315(14) 0.0045(11) 0.0047(10) 0.0061(10)
C9 0.0197(11) 0.0307(13) 0.0263(13) 0.0035(10) 0.0029(10) 0.0094(10)
C10 0.0240(12) 0.0317(14) 0.0262(13) 0.0051(11) 0.0035(10) 0.0100(11)
C11 0.0234(12) 0.0252(13) 0.0288(13) 0.0030(11) 0.0028(10) 0.0083(10)
C12 0.0219(12) 0.0312(14) 0.0267(13) 0.0030(11) -0.0014(10) 0.0122(11)
C13 0.0507(17) 0.0295(14) 0.0436(16) 0.0038(12) 0.0228(14) 0.0111(13)
C14 0.0279(13) 0.0317(14) 0.0298(14) 0.0029(11) 0.0047(11) 0.0118(11)
C15 0.0428(16) 0.0246(14) 0.0421(16) 0.0012(12) 0.0051(13) 0.0109(12)
C16 0.0332(14) 0.0288(14) 0.0318(14) 0.0015(11) 0.0071(11) 0.0101(11)
C17 0.0307(13) 0.0314(14) 0.0311(14) 0.0031(12) 0.0026(11) 0.0142(11)
C18 0.125(4) 0.0233(17) 0.088(3) -0.0023(17) 0.059(3) 0.000(2)
C19 0.0261(13) 0.0288(13) 0.0288(14) 0.0041(11) 0.0081(10) 0.0107(11)
C20 0.0292(13) 0.0328(14) 0.0262(13) 0.0048(11) 0.0043(11) 0.0095(11)
C21 0.0269(13) 0.0322(14) 0.0306(14) 0.0045(11) 0.0014(11) 0.0094(11)
C22 0.0240(12) 0.0280(13) 0.0307(14) 0.0045(11) 0.0020(10) 0.0101(11)
C23 0.0271(13) 0.0299(13) 0.0269(13) 0.0061(11) 0.0048(10) 0.0112(11)
C24 0.0259(13) 0.0274(13) 0.0282(13) 0.0040(10) 0.0041(10) 0.0106(11)
C25 0.0228(12) 0.0316(14) 0.0323(14) 0.0051(11) 0.0061(10) 0.0128(11)
C26 0.0254(13) 0.0374(15) 0.0329(15) 0.0052(12) -0.0001(11) 0.0130(11)
C27 0.0309(14) 0.0338(14) 0.0267(13) 0.0038(11) 0.0021(11) 0.0125(11)
C28 0.0244(12) 0.0292(13) 0.0289(13) 0.0032(11) 0.0062(10) 0.0101(11)
N1 0.0195(10) 0.0284(12) 0.0280(11) 0.0061(9) 0.0053(8) 0.0074(9)
N2 0.0222(10) 0.0257(11) 0.0266(11) 0.0001(9) 0.0009(8) 0.0098(9)
N3 0.0246(10) 0.0258(11) 0.0300(11) 0.0053(9) 0.0065(8) 0.0098(9)
N4 0.0244(11) 0.0386(13) 0.0304(12) 0.0045(10) 0.0042(9) 0.0128(10)
N5 0.0287(11) 0.0469(14) 0.0318(13) 0.0052(11) 0.0055(10) 0.0179(10)
N6 0.0244(10) 0.0245(11) 0.0291(11) 0.0037(9) 0.0057(9) 0.0086(8)
O1 0.0234(8) 0.0267(9) 0.0283(9) 0.0024(7) 0.0031(7) 0.0089(7)
O2 0.0228(8) 0.0271(10) 0.0293(9) 0.0047(7) 0.0041(7) 0.0083(7)
O3 0.0521(12) 0.0330(10) 0.0447(11) 0.0115(9) 0.0239(10) 0.0144(9)
O4 0.0457(11) 0.0252(9) 0.0426(11) 0.0030(8) 0.0170(9) 0.0120(8)
O5 0.0477(12) 0.0319(10) 0.0422(11) 0.0049(9) 0.0154(10) 0.0053(9)
O6 0.1010(19) 0.0245(11) 0.0614(14) -0.0020(10) 0.0467(14) 0.0017(11)
Fe1 0.01992(17) 0.02526(19) 0.02582(19) 0.00277(14) 0.00331(13) 0.00828(14)

loop_
_atom_type_symbol
_atom_type_description
_atom_type_scat_dispersion_real
_atom_type_scat_dispersion_imag
_atom_type_scat_source
C C 0.0033 0.0016 'International Tables Vol C Tables 4.2.6.8 and 6.1.1.4'
H H 0.0000 0.0000 'International Tables Vol C Tables 4.2.6.8 and 6.1.1.4'
N N 0.0061 0.0033 'International Tables Vol C Tables 4.2.6.8 and 6.1.1.4'
O O 0.0106 0.0060 'International Tables Vol C Tables 4.2.6.8 and 6.1.1.4'
Fe Fe 0.3463 0.8444 'International Tables Vol C Tables 4.2.6.8 and 6.1.1.4'

loop_
_geom_angle_atom_site_label_1
_geom_angle_atom_site_label_2
_geom_angle_atom_site_label_3
_geom_angle
_geom_angle_site_symmetry_1
_geom_angle_site_symmetry_3
O1 C1 C2 123.1(2) . .
O1 C1 C13 114.2(2) . .
C2 C1 C13 122.7(2) . .
C3 C2 C1 123.5(2) . .
C3 C2 C14 117.4(2) . .
C1 C2 C14 119.0(2) . .
N1 C3 C2 125.6(2) . .
N1 C3 H3 117.2 . .
C2 C3 H3 117.2 . .
C5 C4 C9 119.3(2) . .
C5 C4 N1 126.5(2) . .
C9 C4 N1 114.2(2) . .
C6 C5 C4 120.4(2) . .
C6 C5 H5 119.8 . .
C4 C5 H5 119.8 . .
C5 C6 C7 120.3(2) . .
C5 C6 H6 119.8 . .
C7 C6 H6 119.8 . .
C8 C7 C6 120.2(2) . .
C8 C7 H7 119.9 . .
C6 C7 H7 119.9 . .
C7 C8 C9 120.3(2) . .
C7 C8 H8 119.8 . .
C9 C8 H8 119.8 . .
C8 C9 C4 119.4(2) . .
C8 C9 N2 126.9(2) . .
C4 C9 N2 113.7(2) . .
N2 C10 C11 126.2(2) . .
N2 C10 H10 116.9 . .
C11 C10 H10 116.9 . .
C10 C11 C12 123.2(2) . .
C10 C11 C17 112.3(2) . .
C12 C11 C17 124.5(2) . .
O2 C12 C11 122.4(2) . .
O2 C12 C16 113.9(2) . .
C11 C12 C16 123.6(2) . .
C1 C13 H13A 109.5 . .
C1 C13 H13B 109.5 . .
H13A C13 H13B 109.5 . .
C1 C13 H13C 109.5 . .
H13A C13 H13C 109.5 . .
H13B C13 H13C 109.5 . .
O3 C14 O4 119.7(2) . .
O3 C14 C2 127.3(2) . .
O4 C14 C2 112.9(2) . .
O4 C15 H15A 109.5 . .
O4 C15 H15B 109.5 . .
H15A C15 H15B 109.5 . .
O4 C15 H15C 109.5 . .
H15A C15 H15C 109.5 . .
H15B C15 H15C 109.5 . .
C12 C16 H16A 109.5 . .
C12 C16 H16B 109.5 . .
H16A C16 H16B 109.5 . .
C12 C16 H16C 109.5 . .
H16A C16 H16C 109.5 . .
H16B C16 H16C 109.5 . .
O5 C17 O6 120.4(2) . .
O5 C17 C11 124.5(2) . .
O6 C17 C11 115.0(2) . .
O6 C18 H18A 109.5 . .
O6 C18 H18B 109.5 . .
H18A C18 H18B 109.5 . .
O6 C18 H18C 109.5 . .
H18A C18 H18C 109.5 . .
H18B C18 H18C 109.5 . .
N3 C19 C20 122.6(2) . .
N3 C19 H19 118.7 . .
C20 C19 H19 118.7 . .
C19 C20 C21 120.1(2) . .
C19 C20 H20 120.0 . .
C21 C20 H20 120.0 . .
C20 C21 C22 117.4(2) . .
C20 C21 H21 121.3 . .
C22 C21 H21 121.3 . .
C23 C22 C21 119.5(2) . .
C23 C22 N4 122.1(2) . .
C21 C22 N4 118.4(2) . .
N3 C23 C22 123.3(2) . .
N3 C23 H23 118.4 . .
C22 C23 H23 118.4 . .
N6 C24 C25 122.3(2) . .
N6 C24 H24 118.9 . .
C25 C24 H24 118.9 . .
C26 C25 C24 119.9(2) . .
C26 C25 N5 115.4(2) . .
C24 C25 N5 124.6(2) . .
C27 C26 C25 117.9(2) . .
C27 C26 H26 121.0 . .
C25 C26 H26 121.0 . .
C28 C27 C26 119.2(2) . .
C28 C27 H27 120.4 . .
C26 C27 H27 120.4 . .
N6 C28 C27 123.4(2) . .
N6 C28 H28 118.3 . .
C27 C28 H28 118.3 . .
C3 N1 C4 120.9(2) . .
C3 N1 Fe1 125.89(17) . .
C4 N1 Fe1 113.22(15) . .
C10 N2 C9 120.5(2) . .
C10 N2 Fe1 125.39(17) . .
C9 N2 Fe1 113.87(15) . .
C23 N3 C19 117.2(2) . .
C23 N3 Fe1 121.40(17) . .
C19 N3 Fe1 121.43(16) . .
N5 N4 C22 112.4(2) . .
N4 N5 C25 115.9(2) . .
C24 N6 C28 117.2(2) . .
C24 N6 Fe1 119.35(17) . 1_655
C28 N6 Fe1 123.42(16) . 1_655
C1 O1 Fe1 128.68(15) . .
C12 O2 Fe1 129.06(15) . .
C14 O4 C15 114.3(2) . .
C17 O6 C18 115.4(2) . .
N2 Fe1 N1 85.03(9) . .
N2 Fe1 O2 93.25(8) . .
N1 Fe1 O2 178.26(8) . .
N2 Fe1 O1 177.99(8) . .
N1 Fe1 O1 92.99(8) . .
O2 Fe1 O1 88.74(7) . .
N2 Fe1 N6 92.67(9) . 1_455
N1 Fe1 N6 92.41(8) . 1_455
O2 Fe1 N6 87.83(8) . 1_455
O1 Fe1 N6 87.11(8) . 1_455
N2 Fe1 N3 90.82(9) . .
N1 Fe1 N3 91.57(9) . .
O2 Fe1 N3 88.28(8) . .
O1 Fe1 N3 89.53(8) . .
N6 Fe1 N3 174.92(8) 1_455 .

loop_
_geom_bond_atom_site_label_1
_geom_bond_atom_site_label_2
_geom_bond_distance
_geom_bond_site_symmetry_2
C1 O1 1.273(3) .
C1 C2 1.427(3) .
C1 C13 1.505(3) .
C2 C3 1.416(3) .
C2 C14 1.470(4) .
C3 N1 1.314(3) .
C3 H3 0.9500 .
C4 C5 1.396(3) .
C4 C9 1.408(3) .
C4 N1 1.428(3) .
C5 C6 1.378(3) .
C5 H5 0.9500 .
C6 C7 1.387(4) .
C6 H6 0.9500 .
C7 C8 1.381(3) .
C7 H7 0.9500 .
C8 C9 1.395(3) .
C8 H8 0.9500 .
C9 N2 1.426(3) .
C10 N2 1.309(3) .
C10 C11 1.424(3) .
C10 H10 0.9500 .
C11 C12 1.429(3) .
C11 C17 1.472(4) .
C12 O2 1.274(3) .
C12 C16 1.507(3) .
C13 H13A 0.9800 .
C13 H13B 0.9800 .
C13 H13C 0.9800 .
C14 O3 1.206(3) .
C14 O4 1.361(3) .
C15 O4 1.443(3) .
C15 H15A 0.9800 .
C15 H15B 0.9800 .
C15 H15C 0.9800 .
C16 H16A 0.9800 .
C16 H16B 0.9800 .
C16 H16C 0.9800 .
C17 O5 1.213(3) .
C17 O6 1.329(3) .
C18 O6 1.446(4) .
C18 H18A 0.9800 .
C18 H18B 0.9800 .
C18 H18C 0.9800 .
C19 N3 1.347(3) .
C19 C20 1.382(4) .
C19 H19 0.9500 .
C20 C21 1.382(4) .
C20 H20 0.9500 .
C21 C22 1.390(3) .
C21 H21 0.9500 .
C22 C23 1.381(3) .
C22 N4 1.438(3) .
C23 N3 1.342(3) .
C23 H23 0.9500 .
C24 N6 1.339(3) .
C24 C25 1.390(3) .
C24 H24 0.9500 .
C25 C26 1.389(4) .
C25 N5 1.428(3) .
C26 C27 1.378(3) .
C26 H26 0.9500 .
C27 C28 1.378(4) .
C27 H27 0.9500 .
C28 N6 1.356(3) .
C28 H28 0.9500 .
N1 Fe1 1.904(2) .
N2 Fe1 1.893(2) .
N3 Fe1 1.997(2) .
N4 N5 1.243(3) .
N6 Fe1 1.992(2) 1_655
O1 Fe1 1.9340(17) .
O2 Fe1 1.9321(18) .
Fe1 N6 1.992(2) 1_455

loop_
_geom_hbond_atom_site_label_D
_geom_hbond_atom_site_label_H
_geom_hbond_atom_site_label_A
_geom_hbond_distance_DH
_geom_hbond_distance_HA
_geom_hbond_distance_DA
_geom_hbond_angle_DHA
_geom_hbond_site_symmetry_A
C16 H16A O2 0.98 2.65 3.567(3) 156.6 2_667
C19 H19 O3 0.95 2.65 3.200(3) 117.7 2_657
C20 H20 O3 0.95 2.59 3.165(3) 119.2 2_657
C27 H27 O5 0.95 2.56 3.261(3) 131.1 2_766
C28 H28 O4 0.95 2.62 3.303(3) 128.8 2_756

loop_
_geom_torsion_atom_site_label_1
_geom_torsion_atom_site_label_2
_geom_torsion_atom_site_label_3
_geom_torsion_atom_site_label_4
_geom_torsion
_geom_torsion_site_symmetry_4
O1 C1 C2 C3 -5.0(4) .
C13 C1 C2 C3 172.9(2) .
O1 C1 C2 C14 177.3(2) .
C13 C1 C2 C14 -4.8(4) .
C1 C2 C3 N1 0.3(4) .
C14 C2 C3 N1 178.0(2) .
C9 C4 C5 C6 -0.6(4) .
N1 C4 C5 C6 -179.9(2) .
C4 C5 C6 C7 -0.5(4) .
C5 C6 C7 C8 0.9(4) .
C6 C7 C8 C9 -0.1(4) .
C7 C8 C9 C4 -1.0(4) .
C7 C8 C9 N2 177.6(2) .
C5 C4 C9 C8 1.3(4) .
N1 C4 C9 C8 -179.3(2) .
C5 C4 C9 N2 -177.4(2) .
N1 C4 C9 N2 2.0(3) .
N2 C10 C11 C12 -3.0(4) .
N2 C10 C11 C17 178.1(2) .
C10 C11 C12 O2 4.8(4) .
C17 C11 C12 O2 -176.4(2) .
C10 C11 C12 C16 -173.7(2) .
C17 C11 C12 C16 5.1(4) .
C3 C2 C14 O3 -176.1(3) .
C1 C2 C14 O3 1.7(4) .
C3 C2 C14 O4 5.2(3) .
C1 C2 C14 O4 -177.0(2) .
C10 C11 C17 O5 4.9(4) .
C12 C11 C17 O5 -174.0(2) .
C10 C11 C17 O6 -173.7(2) .
C12 C11 C17 O6 7.4(4) .
N3 C19 C20 C21 0.1(4) .
C19 C20 C21 C22 -0.6(4) .
C20 C21 C22 C23 0.9(4) .
C20 C21 C22 N4 -178.5(2) .
C21 C22 C23 N3 -0.8(4) .
N4 C22 C23 N3 178.6(2) .
N6 C24 C25 C26 0.6(4) .
N6 C24 C25 N5 -179.6(2) .
C24 C25 C26 C27 -1.5(4) .
N5 C25 C26 C27 178.7(2) .
C25 C26 C27 C28 1.2(4) .
C26 C27 C28 N6 0.0(4) .
C2 C3 N1 C4 -178.2(2) .
C2 C3 N1 Fe1 3.0(4) .
C5 C4 N1 C3 -0.4(4) .
C9 C4 N1 C3 -179.6(2) .
C5 C4 N1 Fe1 178.6(2) .
C9 C4 N1 Fe1 -0.7(3) .
C11 C10 N2 C9 -178.3(2) .
C11 C10 N2 Fe1 -4.1(4) .
C8 C9 N2 C10 -6.1(4) .
C4 C9 N2 C10 172.5(2) .
C8 C9 N2 Fe1 179.1(2) .
C4 C9 N2 Fe1 -2.3(3) .
C22 C23 N3 C19 0.3(3) .
C22 C23 N3 Fe1 -179.29(18) .
C20 C19 N3 C23 0.1(3) .
C20 C19 N3 Fe1 179.62(18) .
C23 C22 N4 N5 -2.9(3) .
C21 C22 N4 N5 176.4(2) .
C22 N4 N5 C25 -179.9(2) .
C26 C25 N5 N4 -178.5(2) .
C24 C25 N5 N4 1.8(4) .
C25 C24 N6 C28 0.6(3) .
C25 C24 N6 Fe1 -179.15(18) 1_655
C27 C28 N6 C24 -0.9(4) .
C27 C28 N6 Fe1 178.82(19) 1_655
C2 C1 O1 Fe1 6.0(3) .
C13 C1 O1 Fe1 -172.05(17) .
C11 C12 O2 Fe1 0.6(3) .
C16 C12 O2 Fe1 179.23(16) .
O3 C14 O4 C15 2.5(3) .
C2 C14 O4 C15 -178.7(2) .
O5 C17 O6 C18 4.5(5) .
C11 C17 O6 C18 -176.8(3) .
C10 N2 Fe1 N1 -173.0(2) .
C9 N2 Fe1 N1 1.56(16) .
C10 N2 Fe1 O2 6.8(2) .
C9 N2 Fe1 O2 -178.61(15) .
C10 N2 Fe1 N6 94.8(2) 1_455
C9 N2 Fe1 N6 -90.63(16) 1_455
C10 N2 Fe1 N3 -81.5(2) .
C9 N2 Fe1 N3 93.06(16) .
